data_7247016
loop_
_publ_author_name
'Brown, Matthew L.'
'Karpiuk, Thomas E.'
'Leznoff, Daniel B.'

_publ_section_title
;
 Emissive lanthanide dicyanoaurate coordination polymers with
 2,2&#x2032;-bipyridine dioxide antenna groups and their hydration states
;
_journal_issue 33
_journal_name_full CrystEngComm
_journal_page_first 4658
_journal_page_last 4668
_journal_paper_doi 10.1039/D3CE00583F
_journal_volume 25
_journal_year 2023
_chemical_formula_moiety 'C52 H40 Au6 N20 O12 Sm Tb, 4(C2 H6 O)'
_chemical_formula_sum 'C60 H64 Au6 N20 O16 Sm Tb'
_chemical_formula_weight 2812.38
_space_group_crystal_system monoclinic
_space_group_IT_number 15
_space_group_name_Hall '-C 2yc'
_space_group_name_H-M_alt 'C 1 2/c 1'
_atom_sites_solution_hydrogens mixed
_audit_creation_date 2022-11-29
_audit_creation_method
;
Olex2 1.2
(compiled 2018.05.29 svn.r3508 for OlexSys, GUI svn.r5506)
;
_audit_update_record
;
2022-12-01 deposited with the CCDC.	2023-07-05 downloaded from the CCDC.
;
_cell_angle_alpha 90
_cell_angle_beta 99.557(2)
_cell_angle_gamma 90
_cell_formula_units_Z 2
_cell_length_a 10.8731(5)
_cell_length_b 18.0339(9)
_cell_length_c 19.5988(11)
_cell_measurement_reflns_used 9786
_cell_measurement_temperature 150(2)
_cell_measurement_theta_max 30.538
_cell_measurement_theta_min 2.493
_cell_volume 3789.7(3)
_computing_cell_refinement 'SAINT v8.37A (Bruker, 2015)'
_computing_data_reduction 'SAINT v8.37A (Bruker, 2015)'
_computing_molecular_graphics 'Olex2 & ShelxLE'
_computing_publication_material 'Olex2 (Dolomanov et al., 2009)'
_computing_structure_refinement 'ShelXL (Sheldrick, 2015)'
_computing_structure_solution 'SHELXT 2014/5 (Sheldrick, 2014)'
_diffrn_ambient_temperature 150(2)
_diffrn_detector 'Bruker APEX2 area detector'
_diffrn_detector_area_resol_mean 8.3
_diffrn_measured_fraction_theta_full 0.996
_diffrn_measured_fraction_theta_max 0.996
_diffrn_measurement_device 'three-circle diffractometer'
_diffrn_measurement_device_type 'Bruker APEX-II CCD'
_diffrn_measurement_method '\w and \f scans'
_diffrn_radiation_monochromator 'horizontally mounted graphite crystal (Triumph Monochromator, parallel)'
_diffrn_radiation_type MoK\a
_diffrn_radiation_wavelength 0.71073
_diffrn_reflns_av_R_equivalents 0.0264
_diffrn_reflns_av_unetI/netI 0.0177
_diffrn_reflns_Laue_measured_fraction_full 0.996
_diffrn_reflns_Laue_measured_fraction_max 0.996
_diffrn_reflns_limit_h_max 15
_diffrn_reflns_limit_h_min -15
_diffrn_reflns_limit_k_max 25
_diffrn_reflns_limit_k_min -25
_diffrn_reflns_limit_l_max 26
_diffrn_reflns_limit_l_min -27
_diffrn_reflns_number 35573
_diffrn_reflns_point_group_measured_fraction_full 0.996
_diffrn_reflns_point_group_measured_fraction_max 0.996
_diffrn_reflns_theta_full 25.242
_diffrn_reflns_theta_max 30.561
_diffrn_reflns_theta_min 2.210
_diffrn_source 'sealed tube'
_diffrn_standards_number 0
_exptl_absorpt_coefficient_mu 13.323
_exptl_absorpt_correction_T_max 0.7461
_exptl_absorpt_correction_T_min 0.4298
_exptl_absorpt_correction_type multi-scan
_exptl_absorpt_process_details
;
SADABS-2016/2 (Bruker,2016/2) was used for absorption correction. 
wR2(int) was 0.1149 before and 0.0371 after correction. 
The Ratio of minimum to maximum transmission is 0.5761.
;
_exptl_crystal_colour 'clear colourless'
_exptl_crystal_colour_lustre clear
_exptl_crystal_colour_primary colourless
_exptl_crystal_density_diffrn 2.465
_exptl_crystal_description prism
_exptl_crystal_F_000 2586
_exptl_crystal_preparation Luminescent
_exptl_crystal_recrystallization_method 'Crystallized from 1:1 EtOH:H2O'
_exptl_crystal_size_max 0.457
_exptl_crystal_size_mid 0.369
_exptl_crystal_size_min 0.267
_refine_diff_density_max 1.485
_refine_diff_density_min -0.875
_refine_diff_density_rms 0.116
_refine_ls_extinction_coef 0.000392(12)
_refine_ls_extinction_expression Fc^*^=kFc[1+0.001xFc^2^\l^3^/sin(2\q)]^-1/4^
_refine_ls_extinction_method 'SHELXL-2019/2 (Sheldrick 2019)'
_refine_ls_goodness_of_fit_ref 1.096
_refine_ls_hydrogen_treatment mixed
_refine_ls_matrix_type full
_refine_ls_number_parameters 251
_refine_ls_number_reflns 5789
_refine_ls_number_restraints 3
_refine_ls_restrained_S_all 1.096
_refine_ls_R_factor_all 0.0201
_refine_ls_R_factor_gt 0.0178
_refine_ls_shift/su_max 0.002
_refine_ls_shift/su_mean 0.000
_refine_ls_structure_factor_coef Fsqd
_refine_ls_weighting_details 'w=1/[\s^2^(Fo^2^)+(0.0116P)^2^+14.0324P] where P=(Fo^2^+2Fc^2^)/3'
_refine_ls_weighting_scheme calc
_refine_ls_wR_factor_gt 0.0366
_refine_ls_wR_factor_ref 0.0372
_reflns_Friedel_coverage 0.000
_reflns_number_gt 5454
_reflns_number_total 5789
_reflns_threshold_expression 'I > 2\s(I)'
_cod_data_source_file d3ce00583f2.cif
_cod_data_source_block SmTb11EW
_cod_depositor_comments 'Adding full bibliography for 7247008--7247022.cif.'
_cod_database_code 7247016
_shelx_shelxl_version_number 2019/2
_shelx_space_group_comment
;
The symmetry employed for this shelxl refinement is uniquely defined
by the following loop, which should always be used as a source of
symmetry information in preference to the above space-group names.
They are only intended as comments.
;
_shelx_estimated_absorpt_t_max 0.125
_shelx_estimated_absorpt_t_min 0.064
_olex2_refinement_description
;
1. Fixed Uiso
 At 1.2 times of:
  All C(H) groups, All C(H,H) groups
 At 1.5 times of:
  All C(H,H,H) groups
2. Shared sites
{Sm1, Tb1}
3. Restrained distances
 H4B-O4 = H4A-O4
 0.9 with sigma of 0.02
 H4A-H4B
 1.37 with sigma of 0.02
4. Uiso/Uaniso restraints and constraints
Uanis(Sm1) = Uanis(Tb1)
5. Others
 Fixed Sof: Tb1(0.25) Sm1(0.25)
6.a Secondary CH2 refined with riding coordinates:
 C14A(H14A,H14B)
6.b Aromatic/amide H refined with riding coordinates:
 C6(H6), C5(H5), C4(H4), C7(H7), C10(H10), C11(H11), C12(H12), C13(H13)
6.c Idealised Me refined as rotating group:
 C15(H15A,H15B,H15C)
;
_olex2_exptl_crystal_mounting_method 'Mounted with Parabar oil on a MiTiGen mount'

loop_
_space_group_symop_operation_xyz
'x, y, z'
'-x, y, -z+1/2'
'x+1/2, y+1/2, z'
'-x+1/2, y+1/2, -z+1/2'
'-x, -y, -z'
'x, -y, z-1/2'
'-x+1/2, -y+1/2, -z'
'x+1/2, -y+1/2, z-1/2'

loop_
_atom_site_label
_atom_site_type_symbol
_atom_site_fract_x
_atom_site_fract_y
_atom_site_fract_z
_atom_site_U_iso_or_equiv
_atom_site_adp_type
_atom_site_occupancy
_atom_site_site_symmetry_order
_atom_site_calc_flag
_atom_site_refinement_flags_posn
_atom_site_refinement_flags_adp
_atom_site_refinement_flags_occupancy
_atom_site_disorder_assembly
_atom_site_disorder_group
Au1 Au 0.14858(2) 0.34076(2) 0.52969(2) 0.01535(3) Uani 1 1 d . . . . .
H4A H 0.6656(18) 0.347(2) 0.693(2) 0.040(11) Uiso 1 1 d D . . . .
O1 O 0.42804(16) 0.55541(9) 0.68282(9) 0.0132(3) Uani 1 1 d . . . . .
N1 N 0.3278(2) 0.40274(12) 0.65828(12) 0.0188(4) Uani 1 1 d . . . . .
C1 C 0.2587(2) 0.38061(14) 0.61222(14) 0.0162(5) Uani 1 1 d . . . . .
Tb1 Tb 0.500000 0.44749(2) 0.750000 0.00758(4) Uani 0.5 2 d S T P A 1
Sm1 Sm 0.500000 0.44749(2) 0.750000 0.00758(4) Uani 0.5 2 d S T P A 2
N3 N 0.9431(3) 0.4829(2) 0.65060(18) 0.0466(8) Uani 1 1 d . . . . .
H3 H 0.856(5) 0.391(3) 0.683(3) 0.080(19) Uiso 1 1 d . . . . .
C3 C 0.9653(3) 0.49098(19) 0.59624(19) 0.0315(7) Uani 1 1 d . . . . .
O3 O 0.8338(3) 0.34621(17) 0.69723(18) 0.0476(7) Uani 1 1 d . . . . .
Au2 Au 1.000000 0.500000 0.500000 0.02452(4) Uani 1 2 d S T P . .
H4B H 0.558(3) 0.3085(18) 0.670(2) 0.049(13) Uiso 1 1 d D . . . .
O2 O 0.65780(16) 0.48694(9) 0.69004(9) 0.0130(3) Uani 1 1 d . . . . .
N2 N 0.0017(3) 0.26391(14) 0.39846(14) 0.0269(5) Uani 1 1 d . . . . .
C2 C 0.0520(3) 0.29367(15) 0.44629(14) 0.0200(5) Uani 1 1 d . . . . .
C6 C 0.4509(3) 0.59496(15) 0.48048(14) 0.0233(6) Uani 1 1 d . . . . .
H6 H 0.455524 0.604960 0.433390 0.028 Uiso 1 1 calc R . . . .
N5 N 0.70204(19) 0.55564(11) 0.69943(11) 0.0126(4) Uani 1 1 d . . . . .
C5 C 0.3429(3) 0.56745(16) 0.49905(15) 0.0232(6) Uani 1 1 d . . . . .
H5 H 0.272393 0.557656 0.464594 0.028 Uiso 1 1 calc R . . . .
N4 N 0.43751(19) 0.56622(11) 0.61726(11) 0.0122(4) Uani 1 1 d . . . . .
O4 O 0.58697(18) 0.34591(10) 0.69582(10) 0.0162(4) Uani 1 1 d D . . . .
C4 C 0.3374(3) 0.55420(14) 0.56766(14) 0.0184(5) Uani 1 1 d . . . . .
H4 H 0.262129 0.536338 0.580319 0.022 Uiso 1 1 calc R . . . .
C9 C 0.6500(2) 0.61050(13) 0.65626(13) 0.0129(4) Uani 1 1 d . . . . .
C8 C 0.5461(2) 0.59261(12) 0.60036(13) 0.0132(4) Uani 1 1 d . . . . .
C7 C 0.5525(3) 0.60776(15) 0.53188(14) 0.0197(5) Uani 1 1 d . . . . .
H7 H 0.627400 0.627133 0.519952 0.024 Uiso 1 1 calc R . . . .
C10 C 0.7006(3) 0.68102(14) 0.66373(16) 0.0213(6) Uani 1 1 d . . . . .
H10 H 0.667434 0.719313 0.632766 0.026 Uiso 1 1 calc R . . . .
C11 C 0.7991(3) 0.69588(16) 0.71608(17) 0.0278(7) Uani 1 1 d . . . . .
H11 H 0.833270 0.744412 0.721887 0.033 Uiso 1 1 calc R . . . .
C12 C 0.8474(3) 0.63913(17) 0.75990(16) 0.0247(6) Uani 1 1 d . . . . .
H12 H 0.914111 0.648654 0.796709 0.030 Uiso 1 1 calc R . . . .
C13 C 0.7985(2) 0.56874(16) 0.75005(14) 0.0187(5) Uani 1 1 d . . . . .
H13 H 0.833254 0.529367 0.779245 0.022 Uiso 1 1 calc R . . . .
C14A C 0.9029(4) 0.2926(3) 0.6662(3) 0.0618(14) Uani 1 1 d . . . . .
H14A H 0.913267 0.247846 0.695832 0.074 Uiso 1 1 calc R . . . .
H14B H 0.987046 0.312807 0.664608 0.074 Uiso 1 1 calc R . . . .
C15 C 0.8466(5) 0.2712(3) 0.5974(3) 0.0673(15) Uani 1 1 d . . . . .
H15A H 0.843813 0.314093 0.566430 0.101 Uiso 1 1 calc GR . . . .
H15B H 0.761665 0.253350 0.597897 0.101 Uiso 1 1 calc GR . . . .
H15C H 0.896046 0.231629 0.580896 0.101 Uiso 1 1 calc GR . . . .

loop_
_atom_site_aniso_label
_atom_site_aniso_U_11
_atom_site_aniso_U_22
_atom_site_aniso_U_33
_atom_site_aniso_U_23
_atom_site_aniso_U_13
_atom_site_aniso_U_12
Au1 0.01446(5) 0.01741(5) 0.01261(5) -0.00210(3) -0.00233(3) -0.00416(3)
O1 0.0139(8) 0.0162(8) 0.0100(8) 0.0043(6) 0.0030(7) 0.0020(6)
N1 0.0181(11) 0.0174(10) 0.0188(11) 0.0011(8) -0.0034(9) -0.0024(8)
C1 0.0170(12) 0.0157(11) 0.0149(12) -0.0001(9) -0.0007(9) -0.0015(9)
Tb1 0.00791(7) 0.00750(6) 0.00665(7) 0.000 -0.00082(5) 0.000
Sm1 0.00791(7) 0.00750(6) 0.00665(7) 0.000 -0.00082(5) 0.000
N3 0.0300(17) 0.072(2) 0.0385(19) -0.0069(17) 0.0088(14) -0.0012(16)
C3 0.0183(14) 0.0384(17) 0.0369(19) -0.0069(14) 0.0020(13) -0.0009(12)
O3 0.0283(13) 0.0441(15) 0.075(2) -0.0195(15) 0.0223(14) 0.0013(11)
Au2 0.01493(7) 0.02703(8) 0.03114(9) -0.00584(6) 0.00252(6) -0.00050(5)
O2 0.0120(8) 0.0090(7) 0.0180(9) 0.0000(6) 0.0031(7) -0.0012(6)
N2 0.0324(14) 0.0238(11) 0.0216(12) -0.0046(10) -0.0037(11) -0.0026(10)
C2 0.0216(13) 0.0179(11) 0.0189(13) -0.0016(10) -0.0014(10) -0.0023(10)
C6 0.0352(16) 0.0229(13) 0.0116(12) 0.0050(10) 0.0027(11) 0.0016(11)
N5 0.0100(9) 0.0129(9) 0.0154(10) -0.0010(7) 0.0037(8) -0.0019(7)
C5 0.0251(14) 0.0227(13) 0.0180(13) 0.0045(10) -0.0077(11) -0.0002(11)
N4 0.0139(10) 0.0110(8) 0.0114(9) 0.0032(7) 0.0014(8) 0.0012(7)
O4 0.0155(9) 0.0128(8) 0.0198(9) -0.0064(7) 0.0018(7) 0.0000(7)
C4 0.0164(12) 0.0178(11) 0.0190(13) 0.0051(9) -0.0032(10) -0.0019(9)
C9 0.0125(11) 0.0134(10) 0.0133(11) 0.0000(8) 0.0036(9) -0.0016(8)
C8 0.0139(11) 0.0110(10) 0.0147(12) 0.0023(8) 0.0021(9) -0.0008(8)
C7 0.0243(14) 0.0198(12) 0.0161(12) 0.0053(10) 0.0062(11) -0.0002(10)
C10 0.0235(14) 0.0128(11) 0.0290(15) -0.0002(10) 0.0084(12) -0.0046(10)
C11 0.0282(16) 0.0237(13) 0.0338(17) -0.0124(12) 0.0114(13) -0.0145(12)
C12 0.0166(13) 0.0345(15) 0.0235(14) -0.0115(12) 0.0048(11) -0.0115(11)
C13 0.0116(11) 0.0279(13) 0.0162(12) -0.0020(10) 0.0010(9) -0.0022(10)
C14A 0.031(2) 0.071(3) 0.085(4) -0.028(3) 0.015(2) 0.014(2)
C15 0.049(3) 0.078(3) 0.076(4) -0.029(3) 0.016(3) 0.018(2)

loop_
_atom_type_symbol
_atom_type_description
_atom_type_scat_dispersion_real
_atom_type_scat_dispersion_imag
_atom_type_scat_source
C C 0.0033 0.0016 'International Tables Vol C Tables 4.2.6.8 and 6.1.1.4'
H H 0.0000 0.0000 'International Tables Vol C Tables 4.2.6.8 and 6.1.1.4'
Au Au -2.0133 8.8022 'International Tables Vol C Tables 4.2.6.8 and 6.1.1.4'
N N 0.0061 0.0033 'International Tables Vol C Tables 4.2.6.8 and 6.1.1.4'
O O 0.0106 0.0060 'International Tables Vol C Tables 4.2.6.8 and 6.1.1.4'
Sm Sm -0.1638 3.4418 'International Tables Vol C Tables 4.2.6.8 and 6.1.1.4'
Tb Tb -0.1723 4.1537 'International Tables Vol C Tables 4.2.6.8 and 6.1.1.4'

loop_
_geom_angle_atom_site_label_1
_geom_angle_atom_site_label_2
_geom_angle_atom_site_label_3
_geom_angle
_geom_angle_site_symmetry_1
_geom_angle_site_symmetry_3
_geom_angle_publ_flag
C1 Au1 Au2 92.29(7) . 1_455 ?
C1 Au1 C2 174.24(11) . . ?
C2 Au1 Au2 92.90(8) . 1_455 ?
N4 O1 Tb1 125.52(13) . . ?
N4 O1 Sm1 125.52(13) . . ?
C1 N1 Tb1 172.7(2) . . ?
C1 N1 Sm1 172.7(2) . . ?
N1 C1 Au1 176.3(2) . . ?
O1 Tb1 O1 72.05(9) . 2_656 ?
O1 Tb1 N1 74.42(7) 2_656 2_656 ?
O1 Tb1 N1 74.42(7) . . ?
O1 Tb1 N1 142.16(7) 2_656 . ?
O1 Tb1 N1 142.16(7) . 2_656 ?
N1 Tb1 N1 142.40(10) . 2_656 ?
O2 Tb1 O1 71.27(6) 2_656 2_656 ?
O2 Tb1 O1 80.23(6) . 2_656 ?
O2 Tb1 O1 80.23(6) 2_656 . ?
O2 Tb1 O1 71.27(6) . . ?
O2 Tb1 N1 86.29(7) 2_656 . ?
O2 Tb1 N1 105.08(7) 2_656 2_656 ?
O2 Tb1 N1 86.29(7) . 2_656 ?
O2 Tb1 N1 105.08(7) . . ?
O2 Tb1 O2 144.68(8) 2_656 . ?
O2 Tb1 O4 68.50(6) . . ?
O2 Tb1 O4 146.26(6) . 2_656 ?
O2 Tb1 O4 146.26(6) 2_656 . ?
O2 Tb1 O4 68.50(6) 2_656 2_656 ?
O4 Tb1 O1 119.57(6) . . ?
O4 Tb1 O1 119.58(6) 2_656 2_656 ?
O4 Tb1 O1 138.28(6) 2_656 . ?
O4 Tb1 O1 138.27(6) . 2_656 ?
O4 Tb1 N1 76.58(7) . 2_656 ?
O4 Tb1 N1 76.59(7) 2_656 . ?
O4 Tb1 N1 74.81(7) 2_656 2_656 ?
O4 Tb1 N1 74.81(7) . . ?
O4 Tb1 O4 79.91(9) . 2_656 ?
O1 Sm1 O1 72.05(9) . 2_656 ?
O1 Sm1 N1 142.16(7) . 2_656 ?
O1 Sm1 N1 142.16(7) 2_656 . ?
O1 Sm1 N1 74.42(7) 2_656 2_656 ?
O1 Sm1 N1 74.42(7) . . ?
N1 Sm1 N1 142.40(10) . 2_656 ?
O2 Sm1 O1 80.23(6) 2_656 . ?
O2 Sm1 O1 71.27(6) 2_656 2_656 ?
O2 Sm1 O1 71.27(6) . . ?
O2 Sm1 O1 80.23(6) . 2_656 ?
O2 Sm1 N1 105.08(7) . . ?
O2 Sm1 N1 86.29(7) . 2_656 ?
O2 Sm1 N1 105.08(7) 2_656 2_656 ?
O2 Sm1 N1 86.29(7) 2_656 . ?
O2 Sm1 O2 144.68(8) 2_656 . ?
O2 Sm1 O4 68.50(6) . . ?
O2 Sm1 O4 146.26(6) 2_656 . ?
O2 Sm1 O4 68.50(6) 2_656 2_656 ?
O2 Sm1 O4 146.26(6) . 2_656 ?
O4 Sm1 O1 119.58(6) 2_656 2_656 ?
O4 Sm1 O1 138.28(6) 2_656 . ?
O4 Sm1 O1 119.57(6) . . ?
O4 Sm1 O1 138.27(6) . 2_656 ?
O4 Sm1 N1 76.58(7) . 2_656 ?
O4 Sm1 N1 74.81(7) . . ?
O4 Sm1 N1 76.59(7) 2_656 . ?
O4 Sm1 N1 74.81(7) 2_656 2_656 ?
O4 Sm1 O4 79.91(9) . 2_656 ?
N3 C3 Au2 177.0(3) . . ?
C14A O3 H3 107(4) . . ?
Au1 Au2 Au1 180.0 1_655 5_666 ?
C3 Au2 Au1 94.25(10) . 5_666 ?
C3 Au2 Au1 94.24(10) 5_766 1_655 ?
C3 Au2 Au1 85.75(10) . 1_655 ?
C3 Au2 Au1 85.76(10) 5_766 5_666 ?
C3 Au2 C3 180.0 5_766 . ?
N5 O2 Tb1 119.40(13) . . ?
N5 O2 Sm1 119.40(13) . . ?
N2 C2 Au1 176.2(3) . . ?
C5 C6 H6 120.7 . . ?
C5 C6 C7 118.7(3) . . ?
C7 C6 H6 120.7 . . ?
O2 N5 C9 119.1(2) . . ?
O2 N5 C13 119.2(2) . . ?
C13 N5 C9 121.7(2) . . ?
C6 C5 H5 120.1 . . ?
C4 C5 C6 119.8(3) . . ?
C4 C5 H5 120.1 . . ?
O1 N4 C4 119.5(2) . . ?
O1 N4 C8 119.9(2) . . ?
C4 N4 C8 120.5(2) . . ?
H4A O4 H4B 105(2) . . ?
Tb1 O4 H4A 119(2) . . ?
Tb1 O4 H4B 136(3) . . ?
Sm1 O4 H4A 119(2) . . ?
Sm1 O4 H4B 136(3) . . ?
C5 C4 H4 119.5 . . ?
N4 C4 C5 121.0(3) . . ?
N4 C4 H4 119.5 . . ?
N5 C9 C8 119.4(2) . . ?
N5 C9 C10 119.0(2) . . ?
C10 C9 C8 121.5(2) . . ?
N4 C8 C9 118.9(2) . . ?
N4 C8 C7 119.3(2) . . ?
C7 C8 C9 121.5(2) . . ?
C6 C7 H7 119.7 . . ?
C8 C7 C6 120.7(3) . . ?
C8 C7 H7 119.7 . . ?
C9 C10 H10 119.9 . . ?
C11 C10 C9 120.2(3) . . ?
C11 C10 H10 119.9 . . ?
C10 C11 H11 120.5 . . ?
C10 C11 C12 119.0(3) . . ?
C12 C11 H11 120.5 . . ?
C11 C12 H12 120.1 . . ?
C13 C12 C11 119.8(3) . . ?
C13 C12 H12 120.1 . . ?
N5 C13 C12 120.2(3) . . ?
N5 C13 H13 119.9 . . ?
C12 C13 H13 119.9 . . ?
O3 C14A H14A 108.7 . . ?
O3 C14A H14B 108.7 . . ?
O3 C14A C15 114.3(4) . . ?
H14A C14A H14B 107.6 . . ?
C15 C14A H14A 108.7 . . ?
C15 C14A H14B 108.7 . . ?
C14A C15 H15A 109.5 . . ?
C14A C15 H15B 109.5 . . ?
C14A C15 H15C 109.5 . . ?
H15A C15 H15B 109.5 . . ?
H15A C15 H15C 109.5 . . ?
H15B C15 H15C 109.5 . . ?

loop_
_geom_bond_atom_site_label_1
_geom_bond_atom_site_label_2
_geom_bond_distance
_geom_bond_site_symmetry_2
_geom_bond_publ_flag
Au1 C1 1.981(3) . ?
Au1 Au2 3.29899(16) 1_455 ?
Au1 C2 1.981(3) . ?
O1 Tb1 2.4066(17) . ?
O1 Sm1 2.4066(17) . ?
O1 N4 1.321(3) . ?
N1 C1 1.146(3) . ?
N1 Tb1 2.504(2) . ?
N1 Sm1 2.504(2) . ?
Tb1 O2 2.3453(17) . ?
Tb1 O2 2.3453(17) 2_656 ?
Tb1 O4 2.3898(17) 2_656 ?
Tb1 O4 2.3898(17) . ?
Sm1 O2 2.3453(17) 2_656 ?
Sm1 O2 2.3453(17) . ?
Sm1 O4 2.3898(17) . ?
Sm1 O4 2.3898(17) 2_656 ?
N3 C3 1.140(5) . ?
C3 Au2 1.991(4) . ?
O3 H3 0.90(6) . ?
O3 C14A 1.421(5) . ?
O2 N5 1.331(2) . ?
N2 C2 1.138(4) . ?
C6 H6 0.9500 . ?
C6 C5 1.378(4) . ?
C6 C7 1.386(4) . ?
N5 C9 1.362(3) . ?
N5 C13 1.339(3) . ?
C5 H5 0.9500 . ?
C5 C4 1.377(4) . ?
N4 C4 1.351(3) . ?
N4 C8 1.364(3) . ?
O4 H4A 0.866(18) . ?
O4 H4B 0.866(18) . ?
C4 H4 0.9500 . ?
C9 C8 1.473(4) . ?
C9 C10 1.384(3) . ?
C8 C7 1.383(4) . ?
C7 H7 0.9500 . ?
C10 H10 0.9500 . ?
C10 C11 1.381(4) . ?
C11 H11 0.9500 . ?
C11 C12 1.382(5) . ?
C12 H12 0.9500 . ?
C12 C13 1.378(4) . ?
C13 H13 0.9500 . ?
C14A H14A 0.9900 . ?
C14A H14B 0.9900 . ?
C14A C15 1.438(7) . ?
C15 H15A 0.9800 . ?
C15 H15B 0.9800 . ?
C15 H15C 0.9800 . ?

loop_
_geom_torsion_atom_site_label_1
_geom_torsion_atom_site_label_2
_geom_torsion_atom_site_label_3
_geom_torsion_atom_site_label_4
_geom_torsion
_geom_torsion_site_symmetry_1
_geom_torsion_site_symmetry_2
_geom_torsion_site_symmetry_3
_geom_torsion_site_symmetry_4
_geom_torsion_publ_flag
O1 N4 C4 C5 177.7(2) . . . . ?
O1 N4 C8 C9 -1.7(3) . . . . ?
O1 N4 C8 C7 -176.3(2) . . . . ?
Tb1 O1 N4 C4 100.4(2) . . . . ?
Tb1 O1 N4 C8 -82.6(2) . . . . ?
Tb1 O2 N5 C9 -92.2(2) . . . . ?
Tb1 O2 N5 C13 89.3(2) . . . . ?
Sm1 O1 N4 C4 100.4(2) . . . . ?
Sm1 O1 N4 C8 -82.6(2) . . . . ?
Sm1 O2 N5 C9 -92.2(2) . . . . ?
Sm1 O2 N5 C13 89.3(2) . . . . ?
O2 N5 C9 C8 0.1(3) . . . . ?
O2 N5 C9 C10 -176.5(2) . . . . ?
O2 N5 C13 C12 178.8(2) . . . . ?
C6 C5 C4 N4 -1.5(4) . . . . ?
N5 C9 C8 N4 62.2(3) . . . . ?
N5 C9 C8 C7 -123.2(3) . . . . ?
N5 C9 C10 C11 -2.6(4) . . . . ?
C5 C6 C7 C8 0.6(4) . . . . ?
N4 C8 C7 C6 -1.3(4) . . . . ?
C4 N4 C8 C9 175.3(2) . . . . ?
C4 N4 C8 C7 0.7(3) . . . . ?
C9 N5 C13 C12 0.4(4) . . . . ?
C9 C8 C7 C6 -175.8(2) . . . . ?
C9 C10 C11 C12 1.0(4) . . . . ?
C8 N4 C4 C5 0.7(4) . . . . ?
C8 C9 C10 C11 -179.1(3) . . . . ?
C7 C6 C5 C4 0.8(4) . . . . ?
C10 C9 C8 N4 -121.2(3) . . . . ?
C10 C9 C8 C7 53.3(4) . . . . ?
C10 C11 C12 C13 1.2(4) . . . . ?
C11 C12 C13 N5 -1.9(4) . . . . ?
C13 N5 C9 C8 178.5(2) . . . . ?
C13 N5 C9 C10 1.9(4) . . . . ?
